data_2105975
loop_
_publ_author_name
'Francis, Raju'
'Raghavaiah, Pallepogu'
'Pius, Kuruvilla'

_publ_section_title
;
 Unusual crystal structure of <i>N</i>-substituted maleamic acid -- very
 strong effect of intramolecular hydrogen bonds
;
_journal_issue 6
_journal_name_full 'Acta Crystallographica Section B'
_journal_page_first 942
_journal_page_last 947
_journal_paper_doi 10.1107/S2052520614018952
_journal_volume 70
_journal_year 2014
_chemical_formula_sum 'C5 H6 N2 O4'
_chemical_formula_weight 158.12
_space_group_IT_number 60
_symmetry_cell_setting orthorhombic
_symmetry_space_group_name_Hall '-P 2n 2ab'
_symmetry_space_group_name_H-M 'P b c n'
_atom_sites_solution_hydrogens geom
_atom_sites_solution_primary direct
_atom_sites_solution_secondary difmap
_audit_creation_method SHELXL-97
_cell_angle_alpha 90.00
_cell_angle_beta 90.00
_cell_angle_gamma 90.00
_cell_formula_units_Z 8
_cell_length_a 10.4325(8)
_cell_length_b 6.7755(12)
_cell_length_c 18.6056(14)
_cell_measurement_reflns_used 1214
_cell_measurement_temperature 293(2)
_cell_measurement_theta_max 28.6100
_cell_measurement_theta_min 3.3370
_cell_volume 1315.1(3)
_computing_cell_refinement
;
CrysAlisPro, Agilent Technologies,
Version 1.171.36.28 (release 01-02-2013 CrysAlis171 .NET)
(compiled Feb  1 2013,16:14:44)
;
_computing_data_collection
;
CrysAlisPro, Agilent Technologies,
Version 1.171.36.28 (release 01-02-2013 CrysAlis171 .NET)
(compiled Feb  1 2013,16:14:44)
;
_computing_data_reduction
;
CrysAlisPro, Agilent Technologies,
Version 1.171.36.28 (release 01-02-2013 CrysAlis171 .NET)
(compiled Feb  1 2013,16:14:44)
;
_computing_structure_refinement 'SHELXL-97 (Sheldrick, 2008)'
_computing_structure_solution 'SHELXL-97 (Sheldrick, 2008)'
_diffrn_ambient_temperature 293(2)
_diffrn_measured_fraction_theta_full 0.999
_diffrn_measured_fraction_theta_max 0.999
_diffrn_measurement_device_type 'Xcalibur, Eos, Gemini'
_diffrn_measurement_method '\w scans'
_diffrn_radiation_monochromator graphite
_diffrn_radiation_source 'Enhance (Mo) X-ray Source'
_diffrn_radiation_type 'Mo K\a'
_diffrn_radiation_wavelength 0.71073
_diffrn_reflns_av_R_equivalents 0.0241
_diffrn_reflns_av_sigmaI/netI 0.0291
_diffrn_reflns_limit_h_max 13
_diffrn_reflns_limit_h_min -12
_diffrn_reflns_limit_k_max 8
_diffrn_reflns_limit_k_min -4
_diffrn_reflns_limit_l_max 13
_diffrn_reflns_limit_l_min -23
_diffrn_reflns_number 3214
_diffrn_reflns_theta_full 26.36
_diffrn_reflns_theta_max 26.36
_diffrn_reflns_theta_min 2.93
_exptl_absorpt_coefficient_mu 0.140
_exptl_absorpt_correction_T_max 0.9578
_exptl_absorpt_correction_T_min 0.9435
_exptl_absorpt_correction_type multi-scan
_exptl_absorpt_process_details
;
CrysAlisPro, Agilent Technologies,
Version 1.171.36.28 (release 01-02-2013 CrysAlis171 .NET)
(compiled Feb  1 2013,16:14:44)
Empirical absorption correction using spherical harmonics,
 implemented in SCALE3 ABSPACK scaling algorithm.
;
_exptl_crystal_colour colorless
_exptl_crystal_density_diffrn 1.597
_exptl_crystal_density_method 'not measured'
_exptl_crystal_description block
_exptl_crystal_F_000 656
_exptl_crystal_size_max 0.42
_exptl_crystal_size_mid 0.38
_exptl_crystal_size_min 0.31
_refine_diff_density_max 0.205
_refine_diff_density_min -0.193
_refine_ls_extinction_method none
_refine_ls_goodness_of_fit_ref 0.968
_refine_ls_hydrogen_treatment mixed
_refine_ls_matrix_type full
_refine_ls_number_parameters 109
_refine_ls_number_reflns 1345
_refine_ls_number_restraints 0
_refine_ls_restrained_S_all 0.968
_refine_ls_R_factor_all 0.0503
_refine_ls_R_factor_gt 0.0412
_refine_ls_shift/su_max 0.001
_refine_ls_shift/su_mean 0.000
_refine_ls_structure_factor_coef Fsqd
_refine_ls_weighting_details 'calc w=1/[\s^2^(Fo^2^)+(0.1000P)^2^+0.0000P] where P=(Fo^2^+2Fc^2^)/3'
_refine_ls_weighting_scheme calc
_refine_ls_wR_factor_gt 0.1285
_refine_ls_wR_factor_ref 0.1396
_reflns_number_gt 1124
_reflns_number_total 1345
_reflns_threshold_expression >2\s(I)
_cod_data_source_file eb5032sup1.cif
_cod_data_source_block emku145
_cod_original_sg_symbol_H-M 'P bc n '
_cod_database_code 2105975
_cod_database_fobs_code 2105975

loop_
_symmetry_equiv_pos_as_xyz
'x, y, z'
'-x+1/2, -y+1/2, z+1/2'
'x+1/2, -y+1/2, -z'
'-x, y, -z+1/2'
'-x, -y, -z'
'x-1/2, y-1/2, -z-1/2'
'-x-1/2, y-1/2, z'
'x, -y, z-1/2'

loop_
_atom_site_type_symbol
_atom_site_label
_atom_site_fract_x
_atom_site_fract_y
_atom_site_fract_z
_atom_site_U_iso_or_equiv
_atom_site_adp_type
_atom_site_calc_flag
_atom_site_refinement_flags
_atom_site_occupancy
_atom_site_symmetry_multiplicity
H H2A 0.138(2) 0.136(3) 0.2670(12) 0.047(6) Uiso d . 1 1
H H2B 0.146(2) 0.201(3) 0.1884(14) 0.058(7) Uiso d . 1 1
C C1 0.60903(17) 0.4391(3) 0.10008(9) 0.0355(5) Uani d . 1 1
C C2 0.55302(17) 0.3068(3) 0.04661(9) 0.0377(5) Uani d . 1 1
H H2 0.6013 0.2796 0.0058 0.045 Uiso calc R 1 1
C C3 0.43954(17) 0.2232(3) 0.05173(10) 0.0363(5) Uani d . 1 1
H H3 0.4168 0.1424 0.0134 0.044 Uiso calc R 1 1
C C4 0.34293(16) 0.2388(2) 0.10956(9) 0.0321(4) Uani d . 1 1
C C5 0.30376(16) 0.1547(3) 0.23569(9) 0.0310(4) Uani d . 1 1
N N1 0.38049(14) 0.1807(2) 0.17645(7) 0.0315(4) Uani d . 1 1
H H1 0.4609 0.1578 0.1822 0.038 Uiso calc R 1 1
N N2 0.17948(14) 0.1686(3) 0.22836(10) 0.0396(4) Uani d . 1 1
O O1 0.54714(11) 0.5343(2) 0.14280(7) 0.0439(4) Uani d . 1 1
O O2 0.73458(11) 0.4433(2) 0.09632(7) 0.0476(4) Uani d . 1 1
H H2C 0.7631 0.5083 0.1299 0.071 Uiso calc R 1 1
O O3 0.23415(11) 0.2908(2) 0.09558(7) 0.0441(4) Uani d . 1 1
O O4 0.35592(11) 0.1137(2) 0.29397(6) 0.0404(4) Uani d . 1 1

loop_
_atom_site_aniso_label
_atom_site_aniso_U_11
_atom_site_aniso_U_22
_atom_site_aniso_U_33
_atom_site_aniso_U_12
_atom_site_aniso_U_13
_atom_site_aniso_U_23
C1 0.0298(8) 0.0427(10) 0.0341(9) -0.0012(8) 0.0038(7) 0.0033(8)
C2 0.0363(10) 0.0496(11) 0.0274(9) 0.0030(9) 0.0030(7) -0.0024(8)
C3 0.0366(10) 0.0429(10) 0.0295(9) 0.0018(8) -0.0036(7) -0.0074(8)
C4 0.0305(9) 0.0339(9) 0.0319(9) -0.0022(7) -0.0050(7) -0.0036(7)
C5 0.0276(8) 0.0334(9) 0.0320(9) -0.0039(7) -0.0037(7) -0.0045(7)
N1 0.0222(7) 0.0404(8) 0.0320(8) -0.0014(6) -0.0025(6) -0.0018(6)
N2 0.0249(8) 0.0571(11) 0.0367(9) -0.0023(7) 0.0000(7) 0.0025(8)
O1 0.0320(7) 0.0521(8) 0.0476(8) -0.0003(6) 0.0047(6) -0.0122(7)
O2 0.0299(7) 0.0645(10) 0.0484(8) -0.0074(6) 0.0087(5) -0.0118(7)
O3 0.0304(7) 0.0626(9) 0.0393(7) 0.0075(6) -0.0062(5) 0.0027(6)
O4 0.0300(7) 0.0603(9) 0.0311(7) -0.0078(6) -0.0036(5) 0.0008(6)

loop_
_atom_type_symbol
_atom_type_description
_atom_type_scat_dispersion_real
_atom_type_scat_dispersion_imag
_atom_type_scat_source
C C 0.0033 0.0016 'International Tables Vol C Tables 4.2.6.8 and 6.1.1.4'
H H 0.0000 0.0000 'International Tables Vol C Tables 4.2.6.8 and 6.1.1.4'
N N 0.0061 0.0033 'International Tables Vol C Tables 4.2.6.8 and 6.1.1.4'
O O 0.0106 0.0060 'International Tables Vol C Tables 4.2.6.8 and 6.1.1.4'

loop_
_geom_angle_atom_site_label_1
_geom_angle_atom_site_label_2
_geom_angle_atom_site_label_3
_geom_angle
O1 C1 O2 123.76(17)
O1 C1 C2 124.12(16)
O2 C1 C2 112.12(15)
C3 C2 C1 125.07(16)
C3 C2 H2 117.5
C1 C2 H2 117.5
C2 C3 C4 129.44(16)
C2 C3 H3 115.3
C4 C3 H3 115.3
O3 C4 N1 123.17(17)
O3 C4 C3 120.09(16)
N1 C4 C3 116.61(15)
O4 C5 N2 122.73(17)
O4 C5 N1 118.22(15)
N2 C5 N1 119.02(16)
C4 N1 C5 127.03(15)
C4 N1 H1 116.5
C5 N1 H1 116.5
C5 N2 H2A 112.9(15)
C5 N2 H2B 121.2(18)
H2A N2 H2B 126(2)
C1 O2 H2C 109.5

loop_
_geom_bond_atom_site_label_1
_geom_bond_atom_site_label_2
_geom_bond_distance
C1 O1 1.210(2)
C1 O2 1.312(2)
C1 C2 1.461(2)
C2 C3 1.316(2)
C2 H2 0.9300
C3 C4 1.478(2)
C3 H3 0.9300
C4 O3 1.216(2)
C4 N1 1.363(2)
C5 O4 1.245(2)
C5 N2 1.307(2)
C5 N1 1.373(2)
N1 H1 0.8600
N2 H2A 0.87(2)
N2 H2B 0.85(3)
O2 H2C 0.8200
